data_4327250
loop_
_publ_author_name
'J\'ozsef S\'andor Pap'
'Fl\'avio Luiz Benedito'
'Eberhard Bothe'
'Eckhard Bill'
'Serena DeBeer George'
'Thomas Weyherm\"uller'
'Karl Wieghardt'

_publ_section_title
;
 Dimerization Processes of Square Planar [PtII(tbpy)(dithiolato.)]+
 Radicals
;
_journal_name_full 'Inorganic Chemistry'
_journal_page_first 4187
_journal_page_last 4196
_journal_paper_doi 10.1021/ic070130+
_journal_volume 46
_journal_year 2007
_chemical_formula_moiety '[C58 H56 P2 Pt S2], 3 (C H Cl3)'
_chemical_formula_sum 'C61 H59 Cl9 P2 Pt S2'
_chemical_formula_weight 1432.28
_chemical_name_systematic
; 
 ? 
;
_space_group_IT_number 2
_symmetry_cell_setting triclinic
_symmetry_space_group_name_Hall '-P 1'
_symmetry_space_group_name_H-M 'P -1'
_atom_sites_solution_hydrogens geom
_atom_sites_solution_primary direct
_atom_sites_solution_secondary difmap
_audit_creation_method SHELXL-97
_cell_angle_alpha 103.082(4)
_cell_angle_beta 105.661(4)
_cell_angle_gamma 96.134(4)
_cell_formula_units_Z 2
_cell_length_a 11.7310(6)
_cell_length_b 13.7027(7)
_cell_length_c 20.5167(12)
_cell_measurement_temperature 100(2)
_cell_volume 3043.1(3)
_computing_structure_refinement 'SHELXL-97 (Sheldrick, 1997)'
_computing_structure_solution 'SHELXS-97 (Sheldrick, 1990)'
_diffrn_ambient_temperature 100(2)
_diffrn_measured_fraction_theta_full 0.995
_diffrn_measured_fraction_theta_max 0.995
_diffrn_measurement_device_type 'Nonius Kappa-CCD'
_diffrn_measurement_method '1002 images at 0.5 deg. stepwise rotation in omega and phi, 60 sec./frame'
_diffrn_radiation_monochromator graphite
_diffrn_radiation_source 'rotating anode, 50 kV, 80 mA'
_diffrn_radiation_type MoK\a
_diffrn_radiation_wavelength 0.71073
_diffrn_reflns_av_R_equivalents 0.0511
_diffrn_reflns_av_sigmaI/netI 0.0527
_diffrn_reflns_limit_h_max 15
_diffrn_reflns_limit_h_min -15
_diffrn_reflns_limit_k_max 17
_diffrn_reflns_limit_k_min -17
_diffrn_reflns_limit_l_max 26
_diffrn_reflns_limit_l_min -26
_diffrn_reflns_number 31494
_diffrn_reflns_theta_full 27.50
_diffrn_reflns_theta_max 27.50
_diffrn_reflns_theta_min 3.17
_exptl_absorpt_coefficient_mu 2.860
_exptl_absorpt_correction_T_max 0.956
_exptl_absorpt_correction_T_min 0.836
_exptl_absorpt_correction_type gaussian
_exptl_crystal_colour yellow
_exptl_crystal_density_diffrn 1.563
_exptl_crystal_description 'transparent crystal fragment'
_exptl_crystal_F_000 1436
_exptl_crystal_size_max 0.09
_exptl_crystal_size_mid 0.04
_exptl_crystal_size_min 0.02
_refine_diff_density_max 3.792
_refine_diff_density_min -2.402
_refine_diff_density_rms 0.181
_refine_ls_extinction_method none
_refine_ls_goodness_of_fit_ref 1.102
_refine_ls_hydrogen_treatment mixed
_refine_ls_matrix_type full
_refine_ls_number_parameters 682
_refine_ls_number_reflns 13913
_refine_ls_number_restraints 0
_refine_ls_restrained_S_all 1.102
_refine_ls_R_factor_all 0.0591
_refine_ls_R_factor_gt 0.0512
_refine_ls_shift/su_max 0.001
_refine_ls_shift/su_mean 0.000
_refine_ls_structure_factor_coef Fsqd
_refine_ls_weighting_details 'calc w=1/[\s^2^(Fo^2^)+(0.0450P)^2^+25.9414P] where P=(Fo^2^+2Fc^2^)/3'
_refine_ls_weighting_scheme calc
_refine_ls_wR_factor_gt 0.1269
_refine_ls_wR_factor_ref 0.1321
_reflns_number_gt 12554
_reflns_number_total 13913
_reflns_threshold_expression >2sigma(I)
_cod_data_source_file ic0701302B2B-file002_3.cif
_cod_data_source_block 3
_cod_database_code 4327250

loop_
_symmetry_equiv_pos_as_xyz
'x, y, z'
'-x, -y, -z'

loop_
_atom_site_label
_atom_site_type_symbol
_atom_site_fract_x
_atom_site_fract_y
_atom_site_fract_z
_atom_site_U_iso_or_equiv
_atom_site_adp_type
_atom_site_occupancy
_atom_site_symmetry_multiplicity
_atom_site_calc_flag
_atom_site_refinement_flags
Pt1 Pt 0.495866(17) 1.032013(15) 0.300776(11) 0.01283(7) Uani 1 1 d .
S1 S 0.40583(11) 0.88801(10) 0.21001(7) 0.0163(3) Uani 1 1 d .
C1 C 0.5032(5) 0.7997(4) 0.2225(3) 0.0140(10) Uani 1 1 d .
S2 S 0.65971(11) 0.95308(10) 0.32758(7) 0.0139(2) Uani 1 1 d .
C2 C 0.6110(5) 0.8268(4) 0.2733(3) 0.0160(10) Uani 1 1 d .
C3 C 0.6953(5) 0.7561(4) 0.2902(3) 0.0157(10) Uani 1 1 d .
C4 C 0.7266(5) 0.6872(4) 0.2396(3) 0.0199(11) Uani 1 1 d .
H4 H 0.6961 0.6863 0.1916 0.024 Uiso 1 1 calc R
C5 C 0.8015(5) 0.6196(5) 0.2582(4) 0.0247(12) Uani 1 1 d .
H5 H 0.8208 0.5734 0.2224 0.030 Uiso 1 1 calc R
C6 C 0.8493(5) 0.6178(4) 0.3279(4) 0.0240(13) Uani 1 1 d .
C7 C 0.8203(5) 0.6887(5) 0.3788(4) 0.0237(12) Uani 1 1 d .
H7 H 0.8524 0.6904 0.4269 0.028 Uiso 1 1 calc R
C8 C 0.7456(5) 0.7568(4) 0.3607(3) 0.0183(11) Uani 1 1 d .
H8 H 0.7282 0.8045 0.3966 0.022 Uiso 1 1 calc R
C9 C 0.4528(5) 0.6976(4) 0.1742(3) 0.0157(10) Uani 1 1 d .
C10 C 0.4259(5) 0.6815(4) 0.1014(3) 0.0212(11) Uani 1 1 d .
H10 H 0.4379 0.7376 0.0825 0.025 Uiso 1 1 calc R
C11 C 0.3815(5) 0.5834(5) 0.0561(3) 0.0228(12) Uani 1 1 d .
H11 H 0.3643 0.5742 0.0069 0.027 Uiso 1 1 calc R
C12 C 0.3621(5) 0.4995(4) 0.0813(3) 0.0196(11) Uani 1 1 d .
C13 C 0.3875(5) 0.5166(4) 0.1542(3) 0.0199(11) Uani 1 1 d .
H13 H 0.3749 0.4605 0.1731 0.024 Uiso 1 1 calc R
C14 C 0.4301(5) 0.6125(4) 0.1990(3) 0.0189(11) Uani 1 1 d .
H14 H 0.4446 0.6214 0.2480 0.023 Uiso 1 1 calc R
C15 C 0.9343(6) 0.5465(5) 0.3526(4) 0.0355(17) Uani 1 1 d .
C16 C 0.9308(7) 0.4567(5) 0.2911(5) 0.0376(17) Uani 1 1 d .
H16A H 0.9577 0.4827 0.2560 0.056 Uiso 1 1 calc R
H16B H 0.8484 0.4186 0.2697 0.056 Uiso 1 1 calc R
H16C H 0.9842 0.4118 0.3086 0.056 Uiso 1 1 calc R
C17 C 0.8976(8) 0.5007(6) 0.4078(4) 0.044(2) Uani 1 1 d .
H17A H 0.9532 0.4559 0.4228 0.066 Uiso 1 1 calc R
H17B H 0.8156 0.4615 0.3872 0.066 Uiso 1 1 calc R
H17C H 0.9007 0.5558 0.4485 0.066 Uiso 1 1 calc R
C18 C 1.0600(7) 0.6090(6) 0.3874(7) 0.072(4) Uani 1 1 d .
H18A H 1.0936 0.6250 0.3514 0.107 Uiso 1 1 calc R
H18B H 1.1114 0.5699 0.4134 0.107 Uiso 1 1 calc R
H18C H 1.0564 0.6723 0.4198 0.107 Uiso 1 1 calc R
C19 C 0.3186(6) 0.3905(5) 0.0331(3) 0.0244(12) Uani 1 1 d .
C20 C 0.4162(6) 0.3265(5) 0.0519(4) 0.0298(14) Uani 1 1 d .
H20A H 0.4925 0.3601 0.0497 0.045 Uiso 1 1 calc R
H20B H 0.3924 0.2588 0.0184 0.045 Uiso 1 1 calc R
H20C H 0.4259 0.3195 0.0995 0.045 Uiso 1 1 calc R
C21 C 0.2021(6) 0.3426(5) 0.0433(4) 0.0360(16) Uani 1 1 d .
H21A H 0.2193 0.3343 0.0910 0.054 Uiso 1 1 calc R
H21B H 0.1705 0.2760 0.0091 0.054 Uiso 1 1 calc R
H21C H 0.1424 0.3872 0.0362 0.054 Uiso 1 1 calc R
C22 C 0.2933(7) 0.3890(5) -0.0447(4) 0.0362(16) Uani 1 1 d .
H22A H 0.2337 0.4321 -0.0568 0.054 Uiso 1 1 calc R
H22B H 0.2621 0.3190 -0.0740 0.054 Uiso 1 1 calc R
H22C H 0.3680 0.4150 -0.0527 0.054 Uiso 1 1 calc R
P30 P 0.31119(12) 1.08113(11) 0.27269(8) 0.0159(3) Uani 1 1 d .
C31 C 0.2014(5) 1.0088(4) 0.3005(3) 0.0179(11) Uani 1 1 d .
C32 C 0.0847(5) 1.0315(5) 0.2902(3) 0.0226(12) Uani 1 1 d .
H32 H 0.0637 1.0856 0.2702 0.027 Uiso 1 1 calc R
C33 C 0.0001(5) 0.9747(5) 0.3095(3) 0.0244(12) Uani 1 1 d .
H33 H -0.0786 0.9901 0.3025 0.029 Uiso 1 1 calc R
C34 C 0.0304(5) 0.8953(5) 0.3389(3) 0.0259(13) Uani 1 1 d .
H34 H -0.0281 0.8557 0.3512 0.031 Uiso 1 1 calc R
C35 C 0.1459(5) 0.8743(5) 0.3503(3) 0.0238(12) Uani 1 1 d .
H35 H 0.1674 0.8217 0.3719 0.029 Uiso 1 1 calc R
C36 C 0.2312(5) 0.9299(4) 0.3303(3) 0.0208(11) Uani 1 1 d .
H36 H 0.3096 0.9138 0.3371 0.025 Uiso 1 1 calc R
C37 C 0.2913(5) 1.2110(4) 0.3080(4) 0.0241(13) Uani 1 1 d .
C38 C 0.2888(5) 1.2401(5) 0.3776(4) 0.0296(15) Uani 1 1 d .
H38 H 0.2956 1.1924 0.4050 0.036 Uiso 1 1 calc R
C39 C 0.2762(6) 1.3394(5) 0.4065(5) 0.042(2) Uani 1 1 d .
H39 H 0.2749 1.3590 0.4537 0.051 Uiso 1 1 calc R
C40 C 0.2658(7) 1.4083(5) 0.3678(6) 0.052(3) Uani 1 1 d .
H40 H 0.2580 1.4757 0.3884 0.063 Uiso 1 1 calc R
C41 C 0.2666(7) 1.3810(6) 0.2984(6) 0.049(2) Uani 1 1 d .
H41 H 0.2583 1.4295 0.2717 0.059 Uiso 1 1 calc R
C42 C 0.2797(6) 1.2819(5) 0.2679(5) 0.0339(16) Uani 1 1 d .
H42 H 0.2807 1.2631 0.2206 0.041 Uiso 1 1 calc R
C43 C 0.2503(5) 1.0551(5) 0.1774(3) 0.0212(12) Uani 1 1 d .
C44 C 0.3229(6) 1.0928(5) 0.1413(4) 0.0287(14) Uani 1 1 d .
H44 H 0.3985 1.1354 0.1670 0.034 Uiso 1 1 calc R
C45 C 0.2865(7) 1.0690(6) 0.0691(4) 0.0345(16) Uani 1 1 d .
H45 H 0.3351 1.0980 0.0456 0.041 Uiso 1 1 calc R
C46 C 0.1787(7) 1.0028(6) 0.0303(4) 0.0401(17) Uani 1 1 d .
H46 H 0.1547 0.9847 -0.0196 0.048 Uiso 1 1 calc R
C47 C 0.1068(6) 0.9637(6) 0.0654(4) 0.0372(16) Uani 1 1 d .
H47 H 0.0327 0.9194 0.0391 0.045 Uiso 1 1 calc R
C48 C 0.1407(6) 0.9878(5) 0.1380(4) 0.0277(13) Uani 1 1 d .
H48 H 0.0909 0.9594 0.1612 0.033 Uiso 1 1 calc R
P50 P 0.60175(12) 1.17603(10) 0.38538(7) 0.0134(3) Uani 1 1 d .
C51 C 0.5857(5) 1.2924(4) 0.3569(3) 0.0170(11) Uani 1 1 d .
C52 C 0.5732(5) 1.3830(5) 0.3993(4) 0.0236(12) Uani 1 1 d .
H52 H 0.5668 1.3854 0.4448 0.028 Uiso 1 1 calc R
C53 C 0.5699(6) 1.4707(5) 0.3749(4) 0.0291(14) Uani 1 1 d .
H53 H 0.5599 1.5322 0.4035 0.035 Uiso 1 1 calc R
C54 C 0.5815(6) 1.4673(5) 0.3090(4) 0.0311(15) Uani 1 1 d .
H54 H 0.5828 1.5274 0.2933 0.037 Uiso 1 1 calc R
C55 C 0.5912(5) 1.3775(5) 0.2662(4) 0.0271(13) Uani 1 1 d .
H55 H 0.5967 1.3751 0.2206 0.032 Uiso 1 1 calc R
C56 C 0.5929(5) 1.2902(5) 0.2900(3) 0.0196(11) Uani 1 1 d .
H56 H 0.5990 1.2282 0.2602 0.024 Uiso 1 1 calc R
C57 C 0.5708(5) 1.1942(4) 0.4693(3) 0.0161(10) Uani 1 1 d .
C58 C 0.6376(5) 1.2737(4) 0.5277(3) 0.0184(11) Uani 1 1 d .
H58 H 0.6977 1.3218 0.5233 0.022 Uiso 1 1 calc R
C59 C 0.6166(5) 1.2827(5) 0.5921(3) 0.0231(12) Uani 1 1 d .
H59 H 0.6611 1.3378 0.6312 0.028 Uiso 1 1 calc R
C60 C 0.5304(5) 1.2112(5) 0.5994(3) 0.0229(12) Uani 1 1 d .
H60 H 0.5164 1.2171 0.6435 0.027 Uiso 1 1 calc R
C61 C 0.4650(5) 1.1313(5) 0.5418(3) 0.0228(12) Uani 1 1 d .
H61 H 0.4066 1.0821 0.5467 0.027 Uiso 1 1 calc R
C62 C 0.4848(5) 1.1228(4) 0.4765(3) 0.0195(11) Uani 1 1 d .
H62 H 0.4394 1.0682 0.4372 0.023 Uiso 1 1 calc R
C63 C 0.7649(5) 1.1800(4) 0.4128(3) 0.0168(10) Uani 1 1 d .
C64 C 0.8400(5) 1.2261(4) 0.3811(3) 0.0200(11) Uani 1 1 d .
H64 H 0.8075 1.2613 0.3474 0.024 Uiso 1 1 calc R
C65 C 0.9617(5) 1.2205(5) 0.3988(3) 0.0245(12) Uani 1 1 d .
H65 H 1.0124 1.2525 0.3777 0.029 Uiso 1 1 calc R
C66 C 1.0094(5) 1.1680(5) 0.4476(3) 0.0249(13) Uani 1 1 d .
H66 H 1.0923 1.1631 0.4589 0.030 Uiso 1 1 calc R
C67 C 0.9359(5) 1.1226(5) 0.4801(3) 0.0232(12) Uani 1 1 d .
H67 H 0.9687 1.0877 0.5139 0.028 Uiso 1 1 calc R
C68 C 0.8142(5) 1.1289(4) 0.4624(3) 0.0202(11) Uani 1 1 d .
H68 H 0.7641 1.0980 0.4843 0.024 Uiso 1 1 calc R
C70 C -0.3243(7) 0.9763(6) 0.1550(4) 0.0321(15) Uani 1 1 d .
H70 H -0.3607 0.9513 0.1883 0.038 Uiso 1 1 calc R
Cl71 Cl -0.22394(19) 0.89664(16) 0.13404(11) 0.0472(5) Uani 1 1 d .
Cl72 Cl -0.2444(2) 1.10059(15) 0.19670(13) 0.0520(5) Uani 1 1 d .
Cl73 Cl -0.43987(19) 0.9709(2) 0.07878(12) 0.0553(6) Uani 1 1 d .
C80 C 0.1208(10) 0.6992(10) 0.1704(6) 0.070(3) Uani 1 1 d .
H80 H 0.1912 0.7563 0.1871 0.085 Uiso 1 1 calc R
Cl81 Cl 0.1128(3) 0.6357(3) 0.08559(18) 0.0757(8) Uani 1 1 d .
Cl82 Cl -0.0071(3) 0.7551(2) 0.16929(17) 0.0752(8) Uani 1 1 d .
Cl83 Cl 0.1470(3) 0.6265(3) 0.22690(18) 0.0832(9) Uani 1 1 d .
C90 C -0.1236(8) 1.2813(7) 0.0674(5) 0.050(2) Uani 1 1 d .
H90 H -0.1218 1.2543 0.0182 0.060 Uiso 1 1 calc R
Cl91 Cl -0.0780(2) 1.41509(18) 0.09246(14) 0.0586(6) Uani 1 1 d .
Cl92 Cl -0.0237(2) 1.2264(2) 0.12277(15) 0.0605(6) Uani 1 1 d .
Cl93 Cl -0.2710(2) 1.2495(3) 0.0698(2) 0.0931(12) Uani 1 1 d .

loop_
_atom_site_aniso_label
_atom_site_aniso_U_11
_atom_site_aniso_U_22
_atom_site_aniso_U_33
_atom_site_aniso_U_23
_atom_site_aniso_U_13
_atom_site_aniso_U_12
Pt1 0.00906(10) 0.01236(10) 0.01681(11) 0.00451(7) 0.00291(7) 0.00208(6)
S1 0.0116(6) 0.0151(6) 0.0191(7) 0.0035(5) -0.0001(5) 0.0031(5)
C1 0.013(2) 0.013(2) 0.016(3) 0.003(2) 0.004(2) 0.0026(19)
S2 0.0102(5) 0.0127(6) 0.0178(6) 0.0038(5) 0.0025(5) 0.0025(4)
C2 0.017(3) 0.015(2) 0.017(3) 0.003(2) 0.006(2) 0.004(2)
C3 0.009(2) 0.012(2) 0.026(3) 0.005(2) 0.005(2) 0.0020(18)
C4 0.018(3) 0.017(3) 0.024(3) 0.005(2) 0.005(2) 0.006(2)
C5 0.020(3) 0.020(3) 0.032(3) 0.003(2) 0.006(2) 0.006(2)
C6 0.012(2) 0.016(3) 0.038(4) 0.006(2) -0.002(2) 0.002(2)
C7 0.018(3) 0.020(3) 0.031(3) 0.010(2) 0.001(2) 0.003(2)
C8 0.015(2) 0.017(3) 0.018(3) 0.003(2) 0.001(2) 0.000(2)
C9 0.011(2) 0.015(2) 0.017(3) 0.003(2) 0.000(2) 0.0027(19)
C10 0.022(3) 0.017(3) 0.025(3) 0.008(2) 0.005(2) 0.002(2)
C11 0.025(3) 0.024(3) 0.017(3) 0.004(2) 0.004(2) -0.001(2)
C12 0.015(3) 0.017(3) 0.022(3) 0.001(2) 0.003(2) 0.001(2)
C13 0.020(3) 0.015(3) 0.022(3) 0.006(2) 0.003(2) 0.001(2)
C14 0.019(3) 0.019(3) 0.018(3) 0.005(2) 0.003(2) 0.005(2)
C15 0.016(3) 0.014(3) 0.064(5) 0.008(3) -0.007(3) 0.004(2)
C16 0.032(4) 0.024(3) 0.061(5) 0.012(3) 0.014(3) 0.018(3)
C17 0.053(5) 0.031(4) 0.039(4) 0.011(3) -0.007(4) 0.018(3)
C18 0.018(4) 0.028(4) 0.140(11) 0.008(5) -0.013(5) 0.009(3)
C19 0.022(3) 0.020(3) 0.023(3) 0.001(2) 0.001(2) -0.003(2)
C20 0.034(3) 0.018(3) 0.033(4) 0.002(3) 0.006(3) 0.005(3)
C21 0.032(4) 0.027(3) 0.040(4) 0.000(3) 0.007(3) -0.004(3)
C22 0.048(4) 0.027(3) 0.021(3) -0.004(3) 0.001(3) -0.004(3)
P30 0.0100(6) 0.0154(6) 0.0224(7) 0.0063(5) 0.0033(5) 0.0036(5)
C31 0.016(3) 0.013(2) 0.023(3) 0.003(2) 0.007(2) 0.000(2)
C32 0.016(3) 0.025(3) 0.026(3) 0.007(2) 0.003(2) 0.004(2)
C33 0.014(3) 0.027(3) 0.029(3) 0.002(3) 0.007(2) 0.000(2)
C34 0.017(3) 0.027(3) 0.028(3) 0.002(3) 0.007(2) -0.008(2)
C35 0.024(3) 0.020(3) 0.028(3) 0.007(2) 0.008(2) 0.002(2)
C36 0.015(3) 0.021(3) 0.023(3) 0.003(2) 0.003(2) 0.002(2)
C37 0.010(2) 0.017(3) 0.046(4) 0.008(3) 0.009(2) 0.004(2)
C38 0.011(3) 0.021(3) 0.050(4) -0.002(3) 0.009(3) 0.001(2)
C39 0.018(3) 0.024(3) 0.075(6) -0.012(4) 0.019(3) -0.002(3)
C40 0.023(3) 0.015(3) 0.111(8) -0.003(4) 0.023(4) 0.005(3)
C41 0.028(4) 0.023(4) 0.102(8) 0.023(4) 0.018(4) 0.014(3)
C42 0.017(3) 0.023(3) 0.062(5) 0.015(3) 0.007(3) 0.006(2)
C43 0.018(3) 0.023(3) 0.024(3) 0.011(2) 0.004(2) 0.006(2)
C44 0.022(3) 0.034(3) 0.033(4) 0.017(3) 0.007(3) 0.006(3)
C45 0.033(4) 0.044(4) 0.036(4) 0.023(3) 0.014(3) 0.016(3)
C46 0.042(4) 0.052(5) 0.027(4) 0.017(3) 0.004(3) 0.014(4)
C47 0.025(3) 0.045(4) 0.032(4) 0.007(3) -0.003(3) 0.002(3)
C48 0.018(3) 0.032(3) 0.031(3) 0.011(3) 0.003(2) 0.003(2)
P50 0.0107(6) 0.0120(6) 0.0175(7) 0.0045(5) 0.0040(5) 0.0020(5)
C51 0.010(2) 0.016(3) 0.025(3) 0.010(2) 0.003(2) 0.0009(19)
C52 0.017(3) 0.019(3) 0.035(4) 0.010(3) 0.005(2) 0.005(2)
C53 0.023(3) 0.015(3) 0.044(4) 0.008(3) 0.001(3) 0.005(2)
C54 0.021(3) 0.025(3) 0.048(4) 0.022(3) 0.002(3) 0.004(2)
C55 0.016(3) 0.033(3) 0.033(4) 0.019(3) 0.001(2) -0.001(2)
C56 0.011(2) 0.023(3) 0.024(3) 0.010(2) 0.001(2) 0.000(2)
C57 0.014(2) 0.015(2) 0.020(3) 0.005(2) 0.006(2) 0.002(2)
C58 0.013(2) 0.020(3) 0.022(3) 0.007(2) 0.004(2) 0.003(2)
C59 0.018(3) 0.026(3) 0.023(3) 0.004(2) 0.005(2) 0.004(2)
C60 0.020(3) 0.026(3) 0.025(3) 0.007(2) 0.010(2) 0.008(2)
C61 0.022(3) 0.024(3) 0.025(3) 0.007(2) 0.012(2) 0.001(2)
C62 0.016(3) 0.018(3) 0.022(3) 0.002(2) 0.006(2) -0.003(2)
C63 0.013(2) 0.018(3) 0.019(3) 0.005(2) 0.004(2) 0.005(2)
C64 0.016(3) 0.021(3) 0.025(3) 0.007(2) 0.006(2) 0.006(2)
C65 0.012(3) 0.030(3) 0.030(3) 0.007(3) 0.007(2) 0.001(2)
C66 0.014(3) 0.029(3) 0.026(3) -0.001(3) 0.002(2) 0.007(2)
C67 0.017(3) 0.026(3) 0.022(3) 0.004(2) 0.000(2) 0.010(2)
C68 0.018(3) 0.020(3) 0.022(3) 0.006(2) 0.004(2) 0.007(2)
C70 0.041(4) 0.035(4) 0.027(3) 0.015(3) 0.014(3) 0.012(3)
Cl71 0.0507(11) 0.0397(10) 0.0419(11) 0.0006(8) 0.0026(9) 0.0205(9)
Cl72 0.0771(15) 0.0277(9) 0.0562(13) 0.0086(9) 0.0311(12) 0.0080(9)
Cl73 0.0387(10) 0.0989(19) 0.0419(11) 0.0355(12) 0.0143(9) 0.0290(11)
C80 0.053(6) 0.085(8) 0.054(6) -0.008(6) 0.004(5) 0.015(5)
Cl81 0.0669(17) 0.084(2) 0.083(2) 0.0313(17) 0.0233(15) 0.0218(15)
Cl82 0.0651(17) 0.0781(19) 0.0741(19) 0.0087(15) 0.0159(14) 0.0163(14)
Cl83 0.081(2) 0.098(2) 0.077(2) 0.0336(18) 0.0226(16) 0.0242(18)
C90 0.048(5) 0.043(5) 0.056(6) 0.024(4) 0.009(4) -0.002(4)
Cl91 0.0704(15) 0.0447(12) 0.0593(14) 0.0087(10) 0.0228(12) 0.0078(11)
Cl92 0.0410(11) 0.0707(16) 0.0698(16) 0.0366(13) 0.0044(10) 0.0035(10)
Cl93 0.0385(12) 0.133(3) 0.127(3) 0.099(3) 0.0068(15) 0.0057(15)

loop_
_atom_type_symbol
_atom_type_description
_atom_type_scat_dispersion_real
_atom_type_scat_dispersion_imag
_atom_type_scat_source
C C 0.0033 0.0016 'International Tables Vol C Tables 4.2.6.8 and 6.1.1.4'
H H 0.0000 0.0000 'International Tables Vol C Tables 4.2.6.8 and 6.1.1.4'
P P 0.1023 0.0942 'International Tables Vol C Tables 4.2.6.8 and 6.1.1.4'
S S 0.1246 0.1234 'International Tables Vol C Tables 4.2.6.8 and 6.1.1.4'
Pt Pt -1.7033 8.3905 'International Tables Vol C Tables 4.2.6.8 and 6.1.1.4'
Cl Cl 0.1484 0.1585 'International Tables Vol C Tables 4.2.6.8 and 6.1.1.4'

loop_
_geom_angle_atom_site_label_1
_geom_angle_atom_site_label_2
_geom_angle_atom_site_label_3
_geom_angle
P50 Pt1 P30 98.70(5)
P50 Pt1 S1 173.73(5)
P30 Pt1 S1 85.40(5)
P50 Pt1 S2 89.56(5)
P30 Pt1 S2 168.92(5)
S1 Pt1 S2 87.02(5)
C1 S1 Pt1 105.11(18)
C2 C1 C9 125.9(5)
C2 C1 S1 121.1(4)
C9 C1 S1 112.9(4)
C2 S2 Pt1 104.99(18)
C1 C2 C3 124.8(5)
C1 C2 S2 120.8(4)
C3 C2 S2 114.5(4)
C4 C3 C8 117.4(5)
C4 C3 C2 123.6(5)
C8 C3 C2 119.0(5)
C5 C4 C3 121.1(6)
C4 C5 C6 121.9(6)
C5 C6 C7 117.0(5)
C5 C6 C15 124.9(6)
C7 C6 C15 118.1(6)
C8 C7 C6 121.5(6)
C7 C8 C3 121.1(5)
C10 C9 C14 117.2(5)
C10 C9 C1 121.3(5)
C14 C9 C1 121.5(5)
C9 C10 C11 120.7(5)
C12 C11 C10 121.6(6)
C11 C12 C13 117.3(5)
C11 C12 C19 122.6(5)
C13 C12 C19 120.0(5)
C14 C13 C12 121.5(5)
C13 C14 C9 121.7(5)
C18 C15 C16 111.7(7)
C18 C15 C6 108.1(5)
C16 C15 C6 111.2(6)
C18 C15 C17 107.6(8)
C16 C15 C17 107.0(6)
C6 C15 C17 111.1(6)
C20 C19 C22 108.6(6)
C20 C19 C12 109.1(5)
C22 C19 C12 111.6(5)
C20 C19 C21 109.3(5)
C22 C19 C21 108.4(6)
C12 C19 C21 109.8(5)
C43 P30 C37 105.5(3)
C43 P30 C31 106.1(3)
C37 P30 C31 100.5(3)
C43 P30 Pt1 109.47(19)
C37 P30 Pt1 121.9(2)
C31 P30 Pt1 111.98(19)
C36 C31 C32 119.4(5)
C36 C31 P30 120.6(4)
C32 C31 P30 119.9(4)
C33 C32 C31 120.0(6)
C32 C33 C34 120.3(5)
C35 C34 C33 119.7(5)
C34 C35 C36 120.5(6)
C31 C36 C35 120.0(5)
C42 C37 C38 119.5(6)
C42 C37 P30 122.1(6)
C38 C37 P30 118.4(5)
C39 C38 C37 119.7(7)
C40 C39 C38 120.7(8)
C39 C40 C41 120.6(7)
C40 C41 C42 120.0(8)
C37 C42 C41 119.4(8)
C44 C43 C48 118.6(6)
C44 C43 P30 118.1(5)
C48 C43 P30 122.8(5)
C45 C44 C43 121.0(7)
C44 C45 C46 120.4(7)
C47 C46 C45 119.1(7)
C48 C47 C46 121.5(7)
C47 C48 C43 119.3(6)
C57 P50 C51 108.0(3)
C57 P50 C63 101.2(3)
C51 P50 C63 103.7(2)
C57 P50 Pt1 115.62(18)
C51 P50 Pt1 113.2(2)
C63 P50 Pt1 113.84(18)
C56 C51 C52 119.0(5)
C56 C51 P50 117.0(4)
C52 C51 P50 123.9(5)
C51 C52 C53 120.1(6)
C54 C53 C52 119.8(6)
C55 C54 C53 120.4(6)
C54 C55 C56 119.8(6)
C51 C56 C55 120.9(6)
C62 C57 C58 119.4(5)
C62 C57 P50 118.8(4)
C58 C57 P50 121.6(4)
C59 C58 C57 120.5(5)
C58 C59 C60 120.2(6)
C61 C60 C59 119.6(6)
C60 C61 C62 120.4(5)
C57 C62 C61 120.0(5)
C68 C63 C64 119.2(5)
C68 C63 P50 119.1(4)
C64 C63 P50 121.5(4)
C65 C64 C63 120.2(5)
C64 C65 C66 120.0(6)
C65 C66 C67 120.3(5)
C68 C67 C66 119.5(6)
C67 C68 C63 120.8(6)
Cl73 C70 Cl72 112.1(4)
Cl73 C70 Cl71 109.8(4)
Cl72 C70 Cl71 109.2(4)
Cl83 C80 Cl81 113.3(7)
Cl83 C80 Cl82 113.4(7)
Cl81 C80 Cl82 109.7(6)
Cl93 C90 Cl92 110.8(5)
Cl93 C90 Cl91 110.2(5)
Cl92 C90 Cl91 110.1(5)

loop_
_geom_bond_atom_site_label_1
_geom_bond_atom_site_label_2
_geom_bond_distance
Pt1 P50 2.2829(14)
Pt1 P30 2.3004(13)
Pt1 S1 2.3036(14)
Pt1 S2 2.3043(12)
S1 C1 1.764(5)
C1 C2 1.354(8)
C1 C9 1.472(7)
S2 C2 1.771(6)
C2 C3 1.486(7)
C3 C4 1.393(8)
C3 C8 1.404(8)
C4 C5 1.388(8)
C5 C6 1.394(9)
C6 C7 1.399(9)
C6 C15 1.537(8)
C7 C8 1.391(8)
C9 C10 1.400(8)
C9 C14 1.403(8)
C10 C11 1.402(8)
C11 C12 1.386(8)
C12 C13 1.402(8)
C12 C19 1.538(8)
C13 C14 1.373(8)
C15 C18 1.518(10)
C15 C16 1.537(10)
C15 C17 1.546(12)
C19 C20 1.536(9)
C19 C22 1.536(9)
C19 C21 1.538(9)
P30 C43 1.826(6)
P30 C37 1.828(6)
P30 C31 1.829(6)
C31 C36 1.389(8)
C31 C32 1.408(8)
C32 C33 1.389(8)
C33 C34 1.392(9)
C34 C35 1.385(9)
C35 C36 1.397(8)
C37 C42 1.403(9)
C37 C38 1.403(10)
C38 C39 1.396(9)
C39 C40 1.360(13)
C40 C41 1.390(14)
C41 C42 1.404(10)
C43 C44 1.401(9)
C43 C48 1.416(9)
C44 C45 1.375(10)
C45 C46 1.393(11)
C46 C47 1.388(11)
C47 C48 1.383(10)
P50 C57 1.822(6)
P50 C51 1.829(5)
P50 C63 1.835(5)
C51 C56 1.391(8)
C51 C52 1.392(8)
C52 C53 1.402(8)
C53 C54 1.386(10)
C54 C55 1.376(10)
C55 C56 1.391(8)
C57 C62 1.391(7)
C57 C58 1.398(8)
C58 C59 1.389(8)
C59 C60 1.393(9)
C60 C61 1.389(9)
C61 C62 1.401(8)
C63 C68 1.398(8)
C63 C64 1.406(8)
C64 C65 1.390(8)
C65 C66 1.394(9)
C66 C67 1.399(9)
C67 C68 1.391(8)
C70 Cl73 1.752(7)
C70 Cl72 1.754(8)
C70 Cl71 1.761(7)
C80 Cl83 1.682(13)
C80 Cl81 1.733(11)
C80 Cl82 1.753(11)
C90 Cl93 1.754(9)
C90 Cl92 1.756(9)
C90 Cl91 1.769(9)
